data_2234934
loop_
_publ_author_name
'Yu, Gang'
'Zhan, Shu-Zhong'
'Ng, Seik Weng'

_publ_section_title
;
 Tris[(2<i>E</i>)-1,3-bis(4-chlorophenyl)triaz-2-en-1-ido-\k^2^<i>N</i>^1^,<i>N</i>^3^]cobalt(III)
;
_journal_coeditor_code BT5911
_journal_issue 6
_journal_name_full 'Acta Crystallographica Section E'
_journal_page_first m758
_journal_paper_doi 10.1107/S1600536812020569
_journal_volume 68
_journal_year 2012
_chemical_formula_iupac '[Co (C12 H8 Cl2 N3)3]'
_chemical_formula_moiety 'C36 H24 Cl6 Co N9'
_chemical_formula_sum 'C36 H24 Cl6 Co N9'
_chemical_formula_weight 854.27
_chemical_name_systematic
;
Tris[(2<i>E</i>)-1,3-bis(4-chlorophenyl)triaz-2-en-1-ido-
\k^2^<i>N</i>^1^,<i>N</i>^3^]cobalt(III)
;
_space_group_IT_number 148
_symmetry_cell_setting trigonal
_symmetry_space_group_name_Hall '-R 3'
_symmetry_space_group_name_H-M 'R -3 :H'
_atom_sites_solution_hydrogens difmap
_atom_sites_solution_primary direct
_atom_sites_solution_secondary difmap
_audit_creation_method SHELXL-97
_cell_angle_alpha 90.00
_cell_angle_beta 90.00
_cell_angle_gamma 120.00
_cell_formula_units_Z 6
_cell_length_a 19.383(3)
_cell_length_b 19.383
_cell_length_c 17.546(2)
_cell_measurement_reflns_used 1211
_cell_measurement_temperature 293(2)
_cell_measurement_theta_max 22.09
_cell_measurement_theta_min 2.62
_cell_volume 5708.9(11)
_computing_cell_refinement 'SAINT (Bruker, 2005)'
_computing_data_collection 'APEX2 (Bruker, 2005)'
_computing_data_reduction 'SAINT (Bruker, 2005)'
_computing_molecular_graphics 'X-SEED (Barbour, 2001)'
_computing_publication_material 'publCIF (Westrip, 2010)'
_computing_structure_refinement 'SHELXL97 (Sheldrick, 2008)'
_computing_structure_solution 'SHELXS97 (Sheldrick, 2008)'
_diffrn_ambient_temperature 293(2)
_diffrn_measured_fraction_theta_full 0.993
_diffrn_measured_fraction_theta_max 0.993
_diffrn_measurement_device_type 'Bruker SMART APEX'
_diffrn_measurement_method '\w scans'
_diffrn_radiation_monochromator graphite
_diffrn_radiation_source 'fine-focus sealed tube'
_diffrn_radiation_type MoK\a
_diffrn_radiation_wavelength 0.71073
_diffrn_reflns_av_R_equivalents 0.0531
_diffrn_reflns_av_sigmaI/netI 0.0728
_diffrn_reflns_limit_h_max 20
_diffrn_reflns_limit_h_min -24
_diffrn_reflns_limit_k_max 22
_diffrn_reflns_limit_k_min -24
_diffrn_reflns_limit_l_max 22
_diffrn_reflns_limit_l_min -22
_diffrn_reflns_number 8131
_diffrn_reflns_theta_full 27.48
_diffrn_reflns_theta_max 27.48
_diffrn_reflns_theta_min 1.68
_diffrn_standards_decay_% 0
_diffrn_standards_interval_count 0
_diffrn_standards_interval_time 0
_diffrn_standards_number 0
_exptl_absorpt_coefficient_mu 0.913
_exptl_absorpt_correction_T_max 0.8385
_exptl_absorpt_correction_T_min 0.7714
_exptl_absorpt_correction_type multi-scan
_exptl_absorpt_process_details '(SADABS; Sheldrick, 1996)'
_exptl_crystal_colour red
_exptl_crystal_density_diffrn 1.491
_exptl_crystal_density_method 'not measured'
_exptl_crystal_description prism
_exptl_crystal_F_000 2592
_exptl_crystal_size_max 0.30
_exptl_crystal_size_mid 0.25
_exptl_crystal_size_min 0.20
_refine_diff_density_max 0.349
_refine_diff_density_min -0.339
_refine_ls_extinction_method none
_refine_ls_goodness_of_fit_ref 1.040
_refine_ls_hydrogen_treatment constr
_refine_ls_matrix_type full
_refine_ls_number_parameters 157
_refine_ls_number_reflns 2891
_refine_ls_number_restraints 0
_refine_ls_restrained_S_all 1.040
_refine_ls_R_factor_all 0.1085
_refine_ls_R_factor_gt 0.0531
_refine_ls_shift/su_max 0.001
_refine_ls_shift/su_mean 0.001
_refine_ls_structure_factor_coef Fsqd
_refine_ls_weighting_details 'calc w=1/[\s^2^(Fo^2^)+(0.0758P)^2^+0.3669P] where P=(Fo^2^+2Fc^2^)/3'
_refine_ls_weighting_scheme calc
_refine_ls_wR_factor_gt 0.1276
_refine_ls_wR_factor_ref 0.1590
_reflns_number_gt 1714
_reflns_number_total 2891
_reflns_threshold_expression I>2\s(I)
_cod_data_source_file bt5911.cif
_cod_data_source_block I
_cod_original_cell_volume 5708.5(10)
_cod_original_sg_symbol_H-M 'R -3'
_cod_database_code 2234934
_cod_database_fobs_code 2234934

loop_
_symmetry_equiv_pos_as_xyz
'x, y, z'
'-y, x-y, z'
'-x+y, -x, z'
'x+2/3, y+1/3, z+1/3'
'-y+2/3, x-y+1/3, z+1/3'
'-x+y+2/3, -x+1/3, z+1/3'
'x+1/3, y+2/3, z+2/3'
'-y+1/3, x-y+2/3, z+2/3'
'-x+y+1/3, -x+2/3, z+2/3'
'-x, -y, -z'
'y, -x+y, -z'
'x-y, x, -z'
'-x+2/3, -y+1/3, -z+1/3'
'y+2/3, -x+y+1/3, -z+1/3'
'x-y+2/3, x+1/3, -z+1/3'
'-x+1/3, -y+2/3, -z+2/3'
'y+1/3, -x+y+2/3, -z+2/3'
'x-y+1/3, x+2/3, -z+2/3'

loop_
_atom_site_type_symbol
_atom_site_label
_atom_site_fract_x
_atom_site_fract_y
_atom_site_fract_z
_atom_site_U_iso_or_equiv
_atom_site_adp_type
_atom_site_calc_flag
_atom_site_refinement_flags
_atom_site_occupancy
_atom_site_symmetry_multiplicity
Co Co1 0.0000 0.0000 0.25642(4) 0.0361(3) Uani d S 1 3
Cl Cl1 -0.04587(9) 0.28231(8) 0.51099(7) 0.0835(5) Uani d . 1 1
Cl Cl2 0.34023(9) 0.12548(9) -0.01594(8) 0.0937(5) Uani d . 1 1
C C1 0.0269(2) 0.1483(2) 0.35169(17) 0.0349(8) Uani d . 1 1
C C2 -0.0262(2) 0.1092(2) 0.41122(18) 0.0402(8) Uani d . 1 1
H H2 -0.0473 0.0547 0.4178 0.048 Uiso calc R 1 1
C C3 -0.0476(2) 0.1507(2) 0.46038(19) 0.0441(9) Uani d . 1 1
H H3 -0.0830 0.1245 0.5001 0.053 Uiso calc R 1 1
C C4 -0.0162(2) 0.2313(2) 0.4501(2) 0.0477(10) Uani d . 1 1
C C5 0.0370(3) 0.2714(2) 0.3925(2) 0.0581(11) Uani d . 1 1
H H5 0.0586 0.3261 0.3871 0.070 Uiso calc R 1 1
C C6 0.0582(2) 0.2301(2) 0.3430(2) 0.0486(10) Uani d . 1 1
H H6 0.0935 0.2569 0.3034 0.058 Uiso calc R 1 1
C C7 0.1553(2) 0.0949(2) 0.15565(17) 0.0368(8) Uani d . 1 1
C C8 0.1422(3) 0.0343(3) 0.1071(2) 0.0630(12) Uani d . 1 1
H H8 0.0949 -0.0142 0.1102 0.076 Uiso calc R 1 1
C C9 0.1988(3) 0.0447(3) 0.0536(3) 0.0725(14) Uani d . 1 1
H H9 0.1893 0.0033 0.0205 0.087 Uiso calc R 1 1
C C10 0.2671(3) 0.1136(3) 0.0490(2) 0.0547(11) Uani d . 1 1
C C11 0.2815(2) 0.1764(3) 0.0959(2) 0.0561(11) Uani d . 1 1
H H11 0.3288 0.2247 0.0914 0.067 Uiso calc R 1 1
C C12 0.2254(2) 0.1673(2) 0.1496(2) 0.0485(10) Uani d . 1 1
H H12 0.2347 0.2094 0.1815 0.058 Uiso calc R 1 1
N N1 0.04549(18) 0.10269(17) 0.30269(15) 0.0398(7) Uani d . 1 1
N N2 0.10592(17) 0.13926(18) 0.25527(15) 0.0407(7) Uani d . 1 1
N N3 0.09691(17) 0.08162(18) 0.21030(15) 0.0387(7) Uani d . 1 1

loop_
_atom_site_aniso_label
_atom_site_aniso_U_11
_atom_site_aniso_U_22
_atom_site_aniso_U_33
_atom_site_aniso_U_12
_atom_site_aniso_U_13
_atom_site_aniso_U_23
Co1 0.0336(3) 0.0336(3) 0.0410(4) 0.01679(17) 0.000 0.000
Cl1 0.0956(10) 0.0685(9) 0.0929(9) 0.0459(8) 0.0247(7) -0.0207(7)
Cl2 0.0941(10) 0.0919(11) 0.0959(9) 0.0471(9) 0.0578(8) 0.0140(8)
C1 0.037(2) 0.036(2) 0.0365(16) 0.0218(17) 0.0013(15) 0.0045(14)
C2 0.040(2) 0.034(2) 0.0469(19) 0.0193(17) 0.0047(16) 0.0030(15)
C3 0.042(2) 0.048(2) 0.0412(18) 0.021(2) 0.0072(16) -0.0016(17)
C4 0.051(2) 0.045(2) 0.054(2) 0.029(2) 0.0028(19) -0.0101(18)
C5 0.075(3) 0.034(2) 0.067(2) 0.028(2) 0.013(2) 0.0024(19)
C6 0.059(3) 0.036(2) 0.052(2) 0.024(2) 0.0180(19) 0.0100(17)
C7 0.036(2) 0.037(2) 0.0390(17) 0.0193(17) 0.0046(15) 0.0031(15)
C8 0.060(3) 0.041(2) 0.070(3) 0.012(2) 0.025(2) -0.004(2)
C9 0.078(3) 0.053(3) 0.074(3) 0.023(3) 0.027(3) -0.013(2)
C10 0.057(3) 0.059(3) 0.054(2) 0.033(2) 0.023(2) 0.012(2)
C11 0.040(2) 0.052(3) 0.064(2) 0.014(2) 0.0089(19) 0.000(2)
C12 0.047(2) 0.041(2) 0.050(2) 0.016(2) 0.0085(18) -0.0059(17)
N1 0.0381(17) 0.0350(17) 0.0450(15) 0.0174(14) 0.0081(13) 0.0005(13)
N2 0.0401(18) 0.0385(18) 0.0438(15) 0.0199(15) 0.0076(13) 0.0020(13)
N3 0.0325(16) 0.0369(18) 0.0445(14) 0.0156(14) 0.0031(13) -0.0061(13)

loop_
_atom_type_symbol
_atom_type_description
_atom_type_scat_dispersion_real
_atom_type_scat_dispersion_imag
_atom_type_scat_source
C C 0.0033 0.0016 'International Tables Vol C Tables 4.2.6.8 and 6.1.1.4'
H H 0.0000 0.0000 'International Tables Vol C Tables 4.2.6.8 and 6.1.1.4'
N N 0.0061 0.0033 'International Tables Vol C Tables 4.2.6.8 and 6.1.1.4'
Cl Cl 0.1484 0.1585 'International Tables Vol C Tables 4.2.6.8 and 6.1.1.4'
Co Co 0.3494 0.9721 'International Tables Vol C Tables 4.2.6.8 and 6.1.1.4'

loop_
_geom_angle_atom_site_label_1
_geom_angle_atom_site_label_2
_geom_angle_atom_site_label_3
_geom_angle_site_symmetry_1
_geom_angle_site_symmetry_3
_geom_angle
N1 Co1 N1 . 3 103.22(10)
N1 Co1 N1 . 2 103.22(10)
N1 Co1 N1 3 2 103.22(10)
N1 Co1 N3 . 3 163.88(12)
N1 Co1 N3 3 3 64.54(12)
N1 Co1 N3 2 3 90.28(12)
N1 Co1 N3 . . 64.54(12)
N1 Co1 N3 3 . 90.28(12)
N1 Co1 N3 2 . 163.88(12)
N3 Co1 N3 3 . 103.63(10)
N1 Co1 N3 . 2 90.28(12)
N1 Co1 N3 3 2 163.88(12)
N1 Co1 N3 2 2 64.54(12)
N3 Co1 N3 3 2 103.63(10)
N3 Co1 N3 . 2 103.63(10)
N1 Co1 N2 . 2 98.78(11)
N1 Co1 N2 3 2 134.58(11)
N1 Co1 N2 2 2 32.42(10)
N3 Co1 N2 3 2 97.33(11)
N3 Co1 N2 . 2 135.13(11)
N3 Co1 N2 2 2 32.14(10)
N1 Co1 N2 . 3 134.58(11)
N1 Co1 N2 3 3 32.42(10)
N1 Co1 N2 2 3 98.78(11)
N3 Co1 N2 3 3 32.14(10)
N3 Co1 N2 . 3 97.33(11)
N3 Co1 N2 2 3 135.13(11)
N2 Co1 N2 2 3 119.993(4)
C2 C1 C6 . . 118.9(3)
C2 C1 N1 . . 118.0(3)
C6 C1 N1 . . 123.1(3)
C3 C2 C1 . . 120.5(3)
C3 C2 H2 . . 119.7
C1 C2 H2 . . 119.7
C4 C3 C2 . . 119.3(3)
C4 C3 H3 . . 120.3
C2 C3 H3 . . 120.3
C5 C4 C3 . . 121.3(3)
C5 C4 Cl1 . . 120.0(3)
C3 C4 Cl1 . . 118.7(3)
C4 C5 C6 . . 119.6(4)
C4 C5 H5 . . 120.2
C6 C5 H5 . . 120.2
C5 C6 C1 . . 120.3(3)
C5 C6 H6 . . 119.8
C1 C6 H6 . . 119.8
C8 C7 C12 . . 119.3(3)
C8 C7 N3 . . 118.7(3)
C12 C7 N3 . . 122.0(3)
C7 C8 C9 . . 120.3(4)
C7 C8 H8 . . 119.8
C9 C8 H8 . . 119.8
C10 C9 C8 . . 120.4(4)
C10 C9 H9 . . 119.8
C8 C9 H9 . . 119.8
C9 C10 C11 . . 120.7(4)
C9 C10 Cl2 . . 120.5(4)
C11 C10 Cl2 . . 118.8(3)
C10 C11 C12 . . 119.7(4)
C10 C11 H11 . . 120.1
C12 C11 H11 . . 120.1
C11 C12 C7 . . 119.5(4)
C11 C12 H12 . . 120.3
C7 C12 H12 . . 120.3
N2 N1 C1 . . 119.2(3)
N2 N1 Co1 . . 96.6(2)
C1 N1 Co1 . . 141.9(2)
N3 N2 N1 . . 102.6(3)
N2 N3 C7 . . 120.3(3)
N2 N3 Co1 . . 96.14(19)
C7 N3 Co1 . . 143.3(3)

loop_
_geom_bond_atom_site_label_1
_geom_bond_atom_site_label_2
_geom_bond_site_symmetry_2
_geom_bond_distance
Co1 N1 . 1.909(3)
Co1 N1 3 1.909(3)
Co1 N1 2 1.909(3)
Co1 N3 3 1.927(3)
Co1 N3 . 1.927(3)
Co1 N3 2 1.927(3)
Co1 N2 2 2.441(3)
Co1 N2 3 2.441(3)
Cl1 C4 . 1.737(4)
Cl2 C10 . 1.741(4)
C1 C2 . 1.394(4)
C1 C6 . 1.395(5)
C1 N1 . 1.403(4)
C2 C3 . 1.378(5)
C2 H2 . 0.9300
C3 C4 . 1.376(5)
C3 H3 . 0.9300
C4 C5 . 1.373(5)
C5 C6 . 1.376(5)
C5 H5 . 0.9300
C6 H6 . 0.9300
C7 C8 . 1.368(5)
C7 C12 . 1.386(5)
C7 N3 . 1.406(4)
C8 C9 . 1.381(6)
C8 H8 . 0.9300
C9 C10 . 1.332(6)
C9 H9 . 0.9300
C10 C11 . 1.377(6)
C11 C12 . 1.382(5)
C11 H11 . 0.9300
C12 H12 . 0.9300
N1 N2 . 1.318(4)
N2 N3 . 1.306(4)

loop_
_geom_torsion_atom_site_label_1
_geom_torsion_atom_site_label_2
_geom_torsion_atom_site_label_3
_geom_torsion_atom_site_label_4
_geom_torsion_site_symmetry_1
_geom_torsion
C6 C1 C2 C3 . 0.3(5)
N1 C1 C2 C3 . -179.0(3)
C1 C2 C3 C4 . 0.1(5)
C2 C3 C4 C5 . -1.0(6)
C2 C3 C4 Cl1 . 178.3(3)
C3 C4 C5 C6 . 1.4(6)
Cl1 C4 C5 C6 . -177.8(3)
C4 C5 C6 C1 . -1.0(6)
C2 C1 C6 C5 . 0.2(6)
N1 C1 C6 C5 . 179.4(4)
C12 C7 C8 C9 . 1.1(6)
N3 C7 C8 C9 . -178.9(4)
C7 C8 C9 C10 . 0.5(8)
C8 C9 C10 C11 . -1.9(8)
C8 C9 C10 Cl2 . 177.4(4)
C9 C10 C11 C12 . 1.6(7)
Cl2 C10 C11 C12 . -177.7(3)
C10 C11 C12 C7 . 0.1(6)
C8 C7 C12 C11 . -1.4(6)
N3 C7 C12 C11 . 178.6(3)
C2 C1 N1 N2 . -167.4(3)
C6 C1 N1 N2 . 13.3(5)
C2 C1 N1 Co1 . 34.7(5)
C6 C1 N1 Co1 . -144.5(3)
N1 Co1 N1 N2 3 85.6(3)
N1 Co1 N1 N2 2 -167.2(2)
N3 Co1 N1 N2 3 46.6(5)
N3 Co1 N1 N2 . 1.67(19)
N3 Co1 N1 N2 2 -103.3(2)
N2 Co1 N1 N2 2 -134.4(2)
N2 Co1 N1 N2 3 75.96(18)
N1 Co1 N1 C1 3 -113.8(3)
N1 Co1 N1 C1 2 -6.5(4)
N3 Co1 N1 C1 3 -152.7(4)
N3 Co1 N1 C1 . 162.3(4)
N3 Co1 N1 C1 2 57.4(4)
N2 Co1 N1 C1 2 26.2(4)
N2 Co1 N1 C1 3 -123.4(3)
C1 N1 N2 N3 . -168.8(3)
Co1 N1 N2 N3 . -2.3(3)
N1 N2 N3 C7 . -173.3(3)
N1 N2 N3 Co1 . 2.3(3)
C8 C7 N3 N2 . -176.9(3)
C12 C7 N3 N2 . 3.0(5)
C8 C7 N3 Co1 . 10.5(6)
C12 C7 N3 Co1 . -169.6(3)
N1 Co1 N3 N2 . -1.69(19)
N1 Co1 N3 N2 3 -106.2(2)
N1 Co1 N3 N2 2 41.0(5)
N3 Co1 N3 N2 3 -170.04(19)
N3 Co1 N3 N2 2 82.0(3)
N2 Co1 N3 N2 2 74.52(18)
N2 Co1 N3 N2 3 -138.0(2)
N1 Co1 N3 C7 . 171.9(4)
N1 Co1 N3 C7 3 67.4(4)
N1 Co1 N3 C7 2 -145.5(4)
N3 Co1 N3 C7 3 3.5(4)
N3 Co1 N3 C7 2 -104.4(3)
N2 Co1 N3 C7 2 -111.9(4)
N2 Co1 N3 C7 3 35.6(4)
